data_7207134
loop_
_publ_author_name
'Constable, Edwin C.'
'Housecroft, Catherine E.'
'Kopecky, Peter'
'Neuburger, Markus'
'Zampese, Jennifer A.'
'Zhang, Guoqi'

_publ_section_title
;
 Coordination polymers with divergent
 4&#x2032;-tert-butyl-4,2&#x2032;:6&#x2032;,4&#x2032;&#x2032;-terpyridine
 linkers: from aryl-aryl to ball-and-socket packing
;
_journal_issue 2
_journal_name_full CrystEngComm
_journal_page_first 446
_journal_paper_doi 10.1039/c1ce06024d
_journal_volume 14
_journal_year 2012
_chemical_formula_moiety 'C19 H19 N3'
_chemical_formula_sum 'C19 H19 N3'
_chemical_formula_weight 289.38
_space_group_IT_number 2
_symmetry_cell_setting triclinic
_symmetry_space_group_name_Hall '-P 1'
_symmetry_space_group_name_H-M 'P -1'
_atom_sites_solution_hydrogens geom
_atom_sites_solution_primary direct
_audit_creation_date 11-03-11
_audit_creation_method CRYSTALS_ver_14.09
_cell_angle_alpha 62.324(6)
_cell_angle_beta 65.248(6)
_cell_angle_gamma 70.093(6)
_cell_formula_units_Z 2
_cell_length_a 9.0269(9)
_cell_length_b 10.1440(10)
_cell_length_c 10.6092(11)
_cell_measurement_reflns_used 3909
_cell_measurement_temperature 123
_cell_measurement_theta_max 33
_cell_measurement_theta_min 4
_cell_volume 768.30(14)
_computing_cell_refinement 'Apex2 (Bruker AXS, 2006)'
_computing_data_collection 'Apex2 (Bruker AXS, 2006)'
_computing_data_reduction 'Apex2 (Bruker AXS, 2006)'
_computing_molecular_graphics 'CAMERON (Watkin et al., 1996)'
_computing_publication_material 'CRYSTALS (Betteridge et al., 2003)'
_computing_structure_refinement 'CRYSTALS (Betteridge et al., 2003)'
_computing_structure_solution 'Superflip (Palatinus & Chapuis, 2007)'
_diffrn_ambient_temperature 123
_diffrn_measured_fraction_theta_full 0.996
_diffrn_measured_fraction_theta_max 0.996
_diffrn_measurement_device Area
_diffrn_measurement_device_type 'Bruker Kappa Apex2'
_diffrn_measurement_method '\f & \w scans'
_diffrn_radiation_monochromator graphite
_diffrn_radiation_type 'Mo K\a'
_diffrn_radiation_wavelength 0.71073
_diffrn_reflns_av_R_equivalents 0.032
_diffrn_reflns_limit_h_max 12
_diffrn_reflns_limit_h_min -12
_diffrn_reflns_limit_k_max 14
_diffrn_reflns_limit_k_min -14
_diffrn_reflns_limit_l_max 14
_diffrn_reflns_limit_l_min -14
_diffrn_reflns_number 15909
_diffrn_reflns_theta_full 30.033
_diffrn_reflns_theta_max 30.033
_diffrn_reflns_theta_min 2.282
_diffrn_standards_number 0
_exptl_absorpt_coefficient_mu 0.075
_exptl_absorpt_correction_T_max 1.00
_exptl_absorpt_correction_T_min 0.99
_exptl_absorpt_correction_type multi-scan
_exptl_absorpt_process_details 'DENZO/SCALEPACK (Otwinowski & Minor, 1997)'
_exptl_crystal_colour colourless
_exptl_crystal_density_diffrn 1.251
_exptl_crystal_density_method 'not measured'
_exptl_crystal_description plate
_exptl_crystal_F_000 308
_exptl_crystal_size_max 0.270
_exptl_crystal_size_mid 0.090
_exptl_crystal_size_min 0.030
_refine_diff_density_max 0.33
_refine_diff_density_min -0.18
_refine_ls_extinction_method None
_refine_ls_goodness_of_fit_ref 1.1032
_refine_ls_hydrogen_treatment none
_refine_ls_matrix_type full
_refine_ls_number_parameters 199
_refine_ls_number_reflns 2812
_refine_ls_number_restraints 0
_refine_ls_R_factor_all 0.0723
_refine_ls_R_factor_gt 0.0558
_refine_ls_shift/su_max 0.0002998
_refine_ls_shift/su_mean 0.0000367
_refine_ls_structure_factor_coef F
_refine_ls_weighting_details
;
Method= Modified Sheldrick
w=1/[\s^2^(F) + ( 0.00P)^2^ + 0.02P]
,where P=(max(Fo,0) + 2Fc)/3
;
_refine_ls_weighting_scheme calc
_refine_ls_wR_factor_all 0.1785
_refine_ls_wR_factor_gt 0.0783
_refine_ls_wR_factor_ref 0.0621
_reflns_limit_h_max 12
_reflns_limit_h_min -11
_reflns_limit_k_max 14
_reflns_limit_k_min -12
_reflns_limit_l_max 14
_reflns_limit_l_min 0
_reflns_number_gt 3640
_reflns_number_total 4475
_reflns_threshold_expression I>2.0\s(I)
_oxford_diffrn_Wilson_B_factor 1.61
_oxford_diffrn_Wilson_scale 26.80
_oxford_refine_ls_r_factor_ref 0.0439
_oxford_refine_ls_scale 0.2014(5)
_oxford_reflns_number_all 4465
_oxford_reflns_threshold_expression_ref I>3.0\s(I)
_oxford_structure_analysis_title 'pka179_123k_0m in P-1'
_cod_data_source_file c1ce06024d.txt
_cod_data_source_block Ligand
_cod_depositor_comments
;
The following automatic conversions were performed:

'_symmetry_cell_setting' value 'Triclinic' changed to 'triclinic'
according to /home/saulius/struct/CIF-dictionaries/cif_core.dic
dictionary named 'cif_core.dic' version 2.4.1 from 2010-06-29.

Automatic conversion script
Id: cif_fix_values 1715 2011-07-08 13:25:40Z adriana 
;
_cod_database_code 7207134

loop_
_symmetry_equiv_pos_as_xyz
x,y,z
-x,-y,-z

loop_
_atom_site_label
_atom_site_type_symbol
_atom_site_fract_x
_atom_site_fract_y
_atom_site_fract_z
_atom_site_U_iso_or_equiv
_atom_site_occupancy
_atom_site_adp_type
_atom_site_refinement_flags_posn
N1 N 1.40678(18) -0.09900(16) 0.44499(17) 0.0311 1.0000 Uani .
N2 N 0.99126(15) 0.38950(13) 0.36406(13) 0.0171 1.0000 Uani .
N3 N 0.88783(16) 0.89515(14) -0.03795(14) 0.0230 1.0000 Uani .
C1 C 1.3956(2) 0.0356(2) 0.3338(2) 0.0360 1.0000 Uani .
C2 C 1.2652(2) 0.15581(18) 0.34256(19) 0.0300 1.0000 Uani .
C3 C 1.13427(18) 0.13824(16) 0.47423(16) 0.0176 1.0000 Uani .
C4 C 1.1431(2) -0.00205(17) 0.59063(18) 0.0270 1.0000 Uani .
C5 C 1.2791(2) -0.11439(19) 0.57003(19) 0.0326 1.0000 Uani .
C6 C 0.99260(17) 0.26509(16) 0.49012(16) 0.0158 1.0000 Uani .
C7 C 0.87154(17) 0.25550(16) 0.62714(16) 0.0162 1.0000 Uani .
C8 C 0.74125(17) 0.37708(15) 0.63877(15) 0.0145 1.0000 Uani .
C9 C 0.74286(17) 0.50648(16) 0.50888(16) 0.0168 1.0000 Uani .
C10 C 0.86904(18) 0.50807(15) 0.37557(16) 0.0155 1.0000 Uani .
C11 C 0.82620(19) 0.91003(16) 0.09453(17) 0.0213 1.0000 Uani .
C12 C 0.81373(18) 0.78960(16) 0.23198(16) 0.0186 1.0000 Uani .
C13 C 0.87288(17) 0.64366(15) 0.23400(16) 0.0164 1.0000 Uani .
C14 C 0.9395(2) 0.62644(17) 0.09734(16) 0.0226 1.0000 Uani .
C15 C 0.9420(2) 0.75312(17) -0.03345(17) 0.0250 1.0000 Uani .
C16 C 0.60722(18) 0.36399(16) 0.78964(16) 0.0173 1.0000 Uani .
C17 C 0.53563(19) 0.22051(17) 0.85251(18) 0.0232 1.0000 Uani .
C18 C 0.6856(2) 0.35487(18) 0.89744(17) 0.0227 1.0000 Uani .
C19 C 0.46581(19) 0.50105(17) 0.77430(17) 0.0225 1.0000 Uani .
H11 H 1.4883 0.0474 0.2404 0.0434 1.0000 Uiso R
H21 H 1.2655 0.2526 0.2569 0.0378 1.0000 Uiso R
H41 H 1.0557 -0.0216 0.6855 0.0352 1.0000 Uiso R
H51 H 1.2823 -0.2131 0.6528 0.0412 1.0000 Uiso R
H71 H 0.8771 0.1631 0.7145 0.0203 1.0000 Uiso R
H91 H 0.6563 0.5956 0.5105 0.0220 1.0000 Uiso R
H111 H 0.7871 1.0133 0.0927 0.0276 1.0000 Uiso R
H121 H 0.7640 0.8089 0.3240 0.0232 1.0000 Uiso R
H141 H 0.9847 0.5258 0.0942 0.0278 1.0000 Uiso R
H151 H 0.9864 0.7396 -0.1298 0.0311 1.0000 Uiso R
H173 H 0.4474 0.2161 0.9491 0.0356 1.0000 Uiso R
H171 H 0.6231 0.1301 0.8694 0.0349 1.0000 Uiso R
H172 H 0.4877 0.2247 0.7807 0.0363 1.0000 Uiso R
H181 H 0.5992 0.3465 0.9961 0.0359 1.0000 Uiso R
H183 H 0.7306 0.4495 0.8572 0.0357 1.0000 Uiso R
H182 H 0.7782 0.2669 0.9097 0.0352 1.0000 Uiso R
H192 H 0.3792 0.4864 0.8737 0.0348 1.0000 Uiso R
H191 H 0.5077 0.5948 0.7400 0.0359 1.0000 Uiso R
H193 H 0.4138 0.5119 0.7024 0.0356 1.0000 Uiso R

loop_
_atom_site_aniso_label
_atom_site_aniso_U_11
_atom_site_aniso_U_22
_atom_site_aniso_U_33
_atom_site_aniso_U_23
_atom_site_aniso_U_13
_atom_site_aniso_U_12
N1 0.0250(7) 0.0279(7) 0.0350(8) -0.0170(7) -0.0086(6) 0.0077(6)
N2 0.0191(6) 0.0161(6) 0.0138(6) -0.0048(5) -0.0056(5) -0.0012(5)
N3 0.0259(7) 0.0185(6) 0.0189(7) -0.0008(5) -0.0082(6) -0.0049(5)
C1 0.0293(9) 0.0306(9) 0.0287(9) -0.0116(8) 0.0030(8) 0.0021(7)
C2 0.0276(9) 0.0210(8) 0.0253(8) -0.0067(7) -0.0010(7) 0.0016(7)
C3 0.0171(7) 0.0174(7) 0.0178(7) -0.0085(6) -0.0053(6) 0.0000(6)
C4 0.0251(8) 0.0197(8) 0.0191(8) -0.0039(7) -0.0009(7) 0.0028(6)
C5 0.0327(9) 0.0214(8) 0.0258(9) -0.0050(7) -0.0069(8) 0.0071(7)
C6 0.0169(7) 0.0152(7) 0.0146(7) -0.0046(6) -0.0062(6) -0.0020(5)
C7 0.0166(7) 0.0142(7) 0.0133(7) -0.0030(6) -0.0052(6) -0.0001(5)
C8 0.0150(7) 0.0135(6) 0.0137(7) -0.0040(6) -0.0049(5) -0.0024(5)
C9 0.0179(7) 0.0143(7) 0.0172(7) -0.0053(6) -0.0071(6) -0.0005(5)
C10 0.0197(7) 0.0123(6) 0.0147(7) -0.0038(6) -0.0075(6) -0.0025(5)
C11 0.0199(8) 0.0146(7) 0.0214(8) -0.0026(6) -0.0046(6) -0.0027(6)
C12 0.0183(7) 0.0169(7) 0.0169(7) -0.0047(6) -0.0051(6) -0.0018(5)
C13 0.0157(7) 0.0163(7) 0.0149(7) -0.0024(6) -0.0065(6) -0.0031(5)
C14 0.0296(9) 0.0179(7) 0.0175(8) -0.0050(6) -0.0088(7) -0.0018(6)
C15 0.0313(9) 0.0241(8) 0.0155(7) -0.0047(6) -0.0069(7) -0.0049(7)
C16 0.0170(7) 0.0172(7) 0.0140(7) -0.0060(6) -0.0039(6) 0.0000(5)
C17 0.0200(8) 0.0229(8) 0.0221(8) -0.0078(6) -0.0029(6) -0.0042(6)
C18 0.0237(8) 0.0240(8) 0.0195(8) -0.0085(6) -0.0064(6) -0.0032(6)
C19 0.0185(7) 0.0220(8) 0.0214(8) -0.0101(7) -0.0042(6) 0.0030(6)

loop_
_atom_type_symbol
_atom_type_scat_dispersion_real
_atom_type_scat_dispersion_imag
_atom_type_scat_Cromer_Mann_a1
_atom_type_scat_Cromer_Mann_b1
_atom_type_scat_Cromer_Mann_a2
_atom_type_scat_Cromer_Mann_b2
_atom_type_scat_Cromer_Mann_a3
_atom_type_scat_Cromer_Mann_b3
_atom_type_scat_Cromer_Mann_a4
_atom_type_scat_Cromer_Mann_b4
_atom_type_scat_Cromer_Mann_c
_atom_type_scat_source
C 0.0033 0.0016 2.3100 20.8439 1.0200 10.2075 1.5886 0.5687 0.8650 51.6512 0.2156 'International Tables Vol C 4.2.6.8 and 6.1.1.4'
H 0.0000 0.0000 0.4930 10.5109 0.3229 26.1257 0.1402 3.1424 0.0408 57.7998 0.0030 'International Tables Vol C 4.2.6.8 and 6.1.1.4'
N 0.0061 0.0033 12.2126 0.0057 3.1322 9.8933 2.0125 28.9975 1.1663 0.5826 -11.5290 'International Tables Vol C 4.2.6.8 and 6.1.1.4'

loop_
_geom_angle_atom_site_label_1
_geom_angle_atom_site_label_2
_geom_angle_atom_site_label_3
_geom_angle
_geom_angle_publ_flag
C1 N1 C5 115.17(14) yes
C6 N2 C10 117.35(12) yes
C11 N3 C15 115.96(13) yes
N1 C1 C2 124.80(15) yes
N1 C1 H11 115.7 no
C2 C1 H11 119.5 no
C1 C2 C3 119.21(15) yes
C1 C2 H21 120.7 no
C3 C2 H21 120.1 no
C2 C3 C4 116.68(13) yes
C2 C3 C6 121.21(13) yes
C4 C3 C6 122.09(12) yes
C3 C4 C5 119.42(14) yes
C3 C4 H41 120.8 no
C5 C4 H41 119.8 no
C4 C5 N1 124.70(15) yes
C4 C5 H51 118.3 no
N1 C5 H51 117.0 no
C3 C6 N2 115.79(12) yes
C3 C6 C7 121.69(12) yes
N2 C6 C7 122.51(12) yes
C6 C7 C8 120.34(13) yes
C6 C7 H71 119.5 no
C8 C7 H71 120.2 no
C7 C8 C9 116.82(12) yes
C7 C8 C16 119.80(12) yes
C9 C8 C16 123.38(12) yes
C8 C9 C10 119.58(12) yes
C8 C9 H91 120.6 no
C10 C9 H91 119.9 no
C9 C10 N2 123.36(12) yes
C9 C10 C13 120.98(12) yes
N2 C10 C13 115.65(12) yes
N3 C11 C12 124.42(14) yes
N3 C11 H111 116.8 no
C12 C11 H111 118.8 no
C11 C12 C13 118.68(14) yes
C11 C12 H121 119.9 no
C13 C12 H121 121.4 no
C10 C13 C12 122.42(13) yes
C10 C13 C14 120.01(13) yes
C12 C13 C14 117.57(13) yes
C13 C14 C15 119.53(14) yes
C13 C14 H141 119.9 no
C15 C14 H141 120.6 no
C14 C15 N3 123.79(14) yes
C14 C15 H151 119.0 no
N3 C15 H151 117.2 no
C8 C16 C17 109.35(12) yes
C8 C16 C18 108.62(12) yes
C17 C16 C18 109.95(12) yes
C8 C16 C19 111.44(12) yes
C17 C16 C19 108.65(13) yes
C18 C16 C19 108.80(12) yes
C16 C17 H173 107.6 no
C16 C17 H171 110.2 no
H173 C17 H171 109.7 no
C16 C17 H172 110.1 no
H173 C17 H172 109.9 no
H171 C17 H172 109.4 no
C16 C18 H181 109.3 no
C16 C18 H183 109.9 no
H181 C18 H183 108.1 no
C16 C18 H182 110.7 no
H181 C18 H182 110.3 no
H183 C18 H182 108.5 no
C16 C19 H192 109.0 no
C16 C19 H191 110.2 no
H192 C19 H191 108.7 no
C16 C19 H193 110.8 no
H192 C19 H193 108.2 no
H191 C19 H193 109.9 no

loop_
_geom_bond_atom_site_label_1
_geom_bond_atom_site_label_2
_geom_bond_distance
_geom_bond_publ_flag
N1 C1 1.333(2) yes
N1 C5 1.327(2) yes
N2 C6 1.3479(18) yes
N2 C10 1.3411(18) yes
N3 C11 1.339(2) yes
N3 C15 1.339(2) yes
C1 C2 1.385(2) yes
C1 H11 0.980 no
C2 C3 1.382(2) yes
C2 H21 0.980 no
C3 C4 1.389(2) yes
C3 C6 1.4900(19) yes
C4 C5 1.381(2) yes
C4 H41 0.965 no
C5 H51 0.979 no
C6 C7 1.3884(19) yes
C7 C8 1.3969(19) yes
C7 H71 0.970 no
C8 C9 1.3922(19) yes
C8 C16 1.528(2) yes
C9 C10 1.393(2) yes
C9 H91 0.975 no
C10 C13 1.4895(19) yes
C11 C12 1.390(2) yes
C11 H111 0.979 no
C12 C13 1.385(2) yes
C12 H121 0.972 no
C13 C14 1.388(2) yes
C14 C15 1.384(2) yes
C14 H141 0.972 no
C15 H151 0.987 no
C16 C17 1.536(2) yes
C16 C18 1.534(2) yes
C16 C19 1.5310(19) yes
C17 H173 0.992 no
C17 H171 0.985 no
C17 H172 1.001 no
C18 H181 0.996 no
C18 H183 1.004 no
C18 H182 0.994 no
C19 H192 0.994 no
C19 H191 0.994 no
C19 H193 1.000 no

loop_
_geom_hbond_atom_site_label_D
_geom_hbond_atom_site_label_H
_geom_hbond_atom_site_label_A
_geom_hbond_site_symmetry_A
_geom_hbond_angle_DHA
_geom_hbond_distance_DH
_geom_hbond_distance_HA
_geom_hbond_distance_DA
_geom_hbond_publ_flag
C4 H41 N3 1_546 165 0.97 2.54 3.484(2) yes
